data_7719634
loop_
_publ_author_name
'Guo, Chi-Xin'
'Eshaghi Malekshah, Rahime'
'Chen, Tzu-Yu'
'Karim, Amir'
'Chu, Yu-Ting'
'Shu, En-De'
'Chiu, Chien-Chih'
'Chien, Ching-Ming'
'Hsu, Sodio C. N.'

_publ_section_title
;
 Organoruthenium(II) complexes with adamantane-thiourea ligands:
 structural and biological insights.
;
_journal_issue 47
_journal_name_full 'Dalton transactions (Cambridge, England : 2003)'
_journal_page_first 17646
_journal_page_last 17661
_journal_paper_doi 10.1039/d5dt01959a
_journal_volume 54
_journal_year 2025
_chemical_formula_moiety '0.33(C26 H40 Cl2 N2 O Ru S)'
_chemical_formula_sum 'C8.67 H13.33 Cl0.67 N0.67 O0.33 Ru0.33 S0.33'
_chemical_formula_weight 200.21
_space_group_crystal_system monoclinic
_space_group_IT_number 14
_space_group_name_Hall '-P 2ybc'
_space_group_name_H-M_alt 'P 1 21/c 1'
_atom_sites_solution_hydrogens geom
_atom_sites_solution_primary dual
_audit_creation_date 2021-07-17
_audit_creation_method
;
Olex2 1.3-ac4
(compiled 2019.04.23 svn.r3594 for Rigaku Oxford Diffraction, GUI svn.r5739)
;
_audit_update_record
;
2025-04-30 deposited with the CCDC.	2025-10-08 downloaded from the CCDC.
;
_cell_angle_alpha 90
_cell_angle_beta 112.976(2)
_cell_angle_gamma 90
_cell_formula_units_Z 12
_cell_length_a 14.9144(2)
_cell_length_b 11.48480(10)
_cell_length_c 17.1011(3)
_cell_measurement_reflns_used 75835
_cell_measurement_temperature 113(2)
_cell_measurement_theta_max 26.9300
_cell_measurement_theta_min 2.1840
_cell_volume 2696.85(8)
_computing_cell_refinement 'CrysAlisPro 1.171.41.56a (Rigaku OD, 2020)'
_computing_data_collection 'CrysAlisPro 1.171.41.56a (Rigaku OD, 2020)'
_computing_data_reduction 'CrysAlisPro 1.171.41.56a (Rigaku OD, 2020)'
_computing_molecular_graphics 'Olex2 (Dolomanov et al., 2009)'
_computing_publication_material 'Olex2 (Dolomanov et al., 2009)'
_computing_structure_refinement 'ShelXL (Sheldrick, 2015)'
_computing_structure_solution 'ShelXT (Sheldrick, 2015)'
_diffrn_ambient_temperature 113(2)
_diffrn_detector 'Hybrid Pixel Array Detector'
_diffrn_detector_area_resol_mean 10.0000
_diffrn_measured_fraction_theta_full 0.999
_diffrn_measured_fraction_theta_max 0.999
_diffrn_measurement_details
;
List of Runs (angles in degrees, time in seconds):

  # Type    Start    End  Width  t~exp~   \w     \q     \k     \f   Frames
#--------------------------------------------------------------------------
  1  \w    -79.00  49.00   0.50    6.19    --   10.60 -36.00  94.00  256
  2  \w    -28.00 100.00   0.50    6.19    --   10.60  36.00-109.00  256
  3  \w   -100.00  27.00   0.50    6.19    --  -10.90 -36.00  94.00  254
  4  \w    -49.00  78.00   0.50    6.19    --  -10.90  36.00-109.00  254
  5  \w    -20.00 100.00   0.50    6.19    --   10.60  57.00   0.00  240
  6  \w    -15.00 100.00   0.50    6.19    --   10.60  77.00   0.00  230
  7  \w    -79.00  36.00   0.50    6.19    --   10.60 -77.00  60.00  230
  8  \w    -15.00 100.00   0.50    6.19    --   10.60  77.00 -90.00  230
  9  \w    -15.00 100.00   0.50    6.19    --   10.60  77.00 -60.00  230
 10  \w   -100.00  15.00   0.50    6.19    --  -10.90 -77.00 150.00  230
 11  \w    -79.00  38.00   0.50    6.19    --   10.60 -82.00  90.00  234
 12  \w    -79.00  38.00   0.50    6.19    --   10.60 -82.00   0.00  234
 13  \w    -79.00  38.00   0.50    6.19    --   10.60 -82.00-120.00  234
 14  \w    -79.00  38.00   0.50    6.19    --   10.60 -82.00 120.00  234
 15  \w    -79.00  38.00   0.50    6.19    --   10.60 -82.00-180.00  234
 16  \w    -17.00 100.00   0.50    6.19    --   10.60  82.00  90.00  234
 17  \w    -79.00  38.00   0.50    6.19    --   10.60 -82.00 -60.00  234
 18  \w    -79.00  38.00   0.50    6.19    --   10.60 -82.00  30.00  234
 19  \w   -100.00  17.00   0.50    6.19    --  -10.90 -82.00  60.00  234
 20  \w    -41.00  79.00   0.50    6.19    --  -10.90  57.00 -30.00  240
 21  \w    -79.00  38.00   0.50    6.19    --   10.60 -82.00 150.00  234
 22  \w    -79.00  38.00   0.50    6.19    --   10.60 -82.00 -30.00  234
 23  \w    -79.00 -54.00   0.50    6.19    --   10.60 -82.00 -90.00   50
 24  \w    -79.00  38.00   0.50    6.19    --   10.60 -82.00-150.00  234
;
_diffrn_measurement_device 'four-circle diffractometer'
_diffrn_measurement_device_type 'XtaLAB Pro II AFC12 (RINC): Kappa single'
_diffrn_measurement_method '\w scans'
_diffrn_orient_matrix_type 'CrysAlisPro convention (1999,Acta A55,543-557)'
_diffrn_orient_matrix_UB_11 0.0416894000
_diffrn_orient_matrix_UB_12 -0.0351584000
_diffrn_orient_matrix_UB_13 0.0206833000
_diffrn_orient_matrix_UB_21 0.0303181000
_diffrn_orient_matrix_UB_22 0.0458625000
_diffrn_orient_matrix_UB_23 -0.0029970000
_diffrn_orient_matrix_UB_31 0.0034282000
_diffrn_orient_matrix_UB_32 0.0216720000
_diffrn_orient_matrix_UB_33 0.0399320000
_diffrn_radiation_monochromator mirror
_diffrn_radiation_probe x-ray
_diffrn_radiation_type 'Mo K\a'
_diffrn_radiation_wavelength 0.71073
_diffrn_reflns_av_R_equivalents 0.0797
_diffrn_reflns_av_unetI/netI 0.0220
_diffrn_reflns_Laue_measured_fraction_full 0.999
_diffrn_reflns_Laue_measured_fraction_max 0.999
_diffrn_reflns_limit_h_max 17
_diffrn_reflns_limit_h_min -17
_diffrn_reflns_limit_k_max 13
_diffrn_reflns_limit_k_min -13
_diffrn_reflns_limit_l_max 20
_diffrn_reflns_limit_l_min -20
_diffrn_reflns_number 117196
_diffrn_reflns_point_group_measured_fraction_full 0.999
_diffrn_reflns_point_group_measured_fraction_max 0.999
_diffrn_reflns_theta_full 24.999
_diffrn_reflns_theta_max 24.999
_diffrn_reflns_theta_min 2.195
_diffrn_source 'micro-focus sealed X-ray tube'
_diffrn_source_type 'Rigaku (Mo) X-ray Source'
_exptl_absorpt_coefficient_mu 0.879
_exptl_absorpt_correction_T_max 1.00000
_exptl_absorpt_correction_T_min 0.34789
_exptl_absorpt_correction_type multi-scan
_exptl_absorpt_process_details
;
CrysAlisPro 1.171.41.56a (Rigaku Oxford Diffraction, 2020)
Empirical absorption correction using spherical harmonics,
 implemented in SCALE3 ABSPACK scaling algorithm.
;
_exptl_crystal_colour 'clear light red'
_exptl_crystal_colour_lustre clear
_exptl_crystal_colour_modifier light
_exptl_crystal_colour_primary red
_exptl_crystal_density_diffrn 1.479
_exptl_crystal_description block
_exptl_crystal_F_000 1248
_exptl_crystal_size_max 0.25
_exptl_crystal_size_mid 0.2
_exptl_crystal_size_min 0.2
_refine_diff_density_max 0.794
_refine_diff_density_min -0.816
_refine_diff_density_rms 0.066
_refine_ls_extinction_method none
_refine_ls_goodness_of_fit_ref 1.034
_refine_ls_hydrogen_treatment constr
_refine_ls_matrix_type full
_refine_ls_number_parameters 303
_refine_ls_number_reflns 4748
_refine_ls_number_restraints 918
_refine_ls_restrained_S_all 1.023
_refine_ls_R_factor_all 0.0287
_refine_ls_R_factor_gt 0.0264
_refine_ls_shift/su_max 0.001
_refine_ls_shift/su_mean 0.000
_refine_ls_structure_factor_coef Fsqd
_refine_ls_weighting_details 'w=1/[\s^2^(Fo^2^)+(0.0292P)^2^+3.5714P] where P=(Fo^2^+2Fc^2^)/3'
_refine_ls_weighting_scheme calc
_refine_ls_wR_factor_gt 0.0649
_refine_ls_wR_factor_ref 0.0662
_reflns_Friedel_coverage 0.000
_reflns_number_gt 4432
_reflns_number_total 4748
_reflns_threshold_expression 'I > 2\s(I)'
_cod_data_source_file d5dt01959a2.cif
_cod_data_source_block k11007-sodio-d
_cod_depositor_comments 'Adding full bibliography for 7719633--7719636.cif.'
_cod_original_cell_volume 2696.85(7)
_cod_database_code 7719634
_shelx_shelxl_version_number 2018/3
_shelx_space_group_comment
;
The symmetry employed for this shelxl refinement is uniquely defined
by the following loop, which should always be used as a source of
symmetry information in preference to the above space-group names.
They are only intended as comments.
;
_diffrn_oxdiff_digest_frames
;
010e34e102277e76fdbaa54dc9f9d4d0a200025af86
;
_reflns_odcompleteness_completeness 99.98
_reflns_odcompleteness_iscentric 1
_reflns_odcompleteness_theta 26.32
_olex2_refinement_description
;
1. Fixed Uiso
 At 1.2 times of:
  All C(H) groups, All C(H,H) groups, All N(H) groups
 At 1.5 times of:
  All C(H,H,H) groups
2. Uiso/Uaniso restraints and constraints
C1 \\sim C2 \\sim C3 \\sim C4 \\sim C5 \\sim C6 \\sim C7 \\sim C8 \\sim C9
\\sim C10 \\sim C11 \\sim C12 \\sim C13 \\sim C14 \\sim C15 \\sim C16 \\sim C17
\\sim C18 \\sim C19 \\sim C20 \\sim C21 \\sim C22 \\sim C23 \\sim C24 \\sim C25
\\sim C26 \\sim N1 \\sim N2 \\sim O1 \\sim S1 \\sim Cl1 \\sim Cl2 \\sim Ru1:
within 3.8A with sigma of 0.01 and sigma for terminal atoms of 0.02
3.a Ternary CH refined with riding coordinates:
 C5(H5), C7(H7), C9(H9), C24(H24)
3.b Secondary CH2 refined with riding coordinates:
 C4(H4A,H4B), C6(H6A,H6B), C8(H8A,H8B), C10(H10A,H10B), C11(H11A,H11B),
 C12(H12A,H12B), C13(H13A,H13B), C15(H15A,H15B)
3.c Aromatic/amide H refined with riding coordinates:
 N1(H1), C19(H19), C20(H20), C22(H22), C23(H23)
3.d Idealised Me refined as rotating group:
 C14(H14A,H14B,H14C), C16(H16A,H16B,H16C), C17(H17A,H17B,H17C), C25(H25A,H25B,
 H25C), C26(H26A,H26B,H26C)
;
_olex2_submission_special_instructions 'No special instructions were received'
_oxdiff_exptl_absorpt_empirical_details
;
Empirical correction (ABSPACK) includes:
- Absorption correction using spherical harmonics
- Frame scaling
;
_oxdiff_exptl_absorpt_empirical_full_max 1.905
_oxdiff_exptl_absorpt_empirical_full_min 0.527

loop_
_space_group_symop_operation_xyz
'x, y, z'
'-x, y+1/2, -z+1/2'
'-x, -y, -z'
'x, -y-1/2, z-1/2'

loop_
_atom_site_label
_atom_site_type_symbol
_atom_site_fract_x
_atom_site_fract_y
_atom_site_fract_z
_atom_site_U_iso_or_equiv
_atom_site_adp_type
_atom_site_occupancy
_atom_site_site_symmetry_order
_atom_site_calc_flag
_atom_site_refinement_flags_posn
_atom_site_refinement_flags_adp
_atom_site_refinement_flags_occupancy
_atom_site_disorder_assembly
_atom_site_disorder_group
Ru1 Ru 0.51755(2) 0.61467(2) 0.15468(2) 0.01600(7) Uani 1 1 d . U . . .
Cl1 Cl 0.65046(4) 0.68253(5) 0.11709(4) 0.02290(13) Uani 1 1 d . U . . .
Cl2 Cl 0.58458(4) 0.41902(5) 0.18143(3) 0.02164(12) Uani 1 1 d . U . . .
S1 S 0.61040(4) 0.65876(5) 0.30177(4) 0.02035(13) Uani 1 1 d . U . . .
O1 O 0.82659(13) 0.40465(15) 0.37443(11) 0.0287(4) Uani 1 1 d . U . . .
N1 N 0.77276(13) 0.56709(16) 0.29244(12) 0.0186(4) Uani 1 1 d . U . . .
H1 H 0.772529 0.605242 0.249087 0.022 Uiso 1 1 calc R . . . .
N2 N 0.78375(14) 0.63148(17) 0.42514(12) 0.0227(4) Uani 1 1 d . U . . .
C1 C 0.72966(16) 0.61592(18) 0.34321(14) 0.0188(5) Uani 1 1 d . U . . .
C2 C 0.81674(16) 0.4571(2) 0.30994(15) 0.0212(5) Uani 1 1 d . U . . .
C3 C 0.85927(16) 0.41262(19) 0.24761(15) 0.0210(5) Uani 1 1 d . U . . .
C4 C 0.81884(17) 0.4696(2) 0.15953(15) 0.0251(5) Uani 1 1 d . U . . .
H4A H 0.828712 0.553110 0.165405 0.030 Uiso 1 1 calc R . . . .
H4B H 0.749395 0.455008 0.132322 0.030 Uiso 1 1 calc R . . . .
C5 C 0.86992(18) 0.4205(2) 0.10407(16) 0.0296(5) Uani 1 1 d . U . . .
H5 H 0.842494 0.456833 0.047770 0.036 Uiso 1 1 calc R . . . .
C6 C 0.85477(19) 0.2887(2) 0.09504(17) 0.0338(6) Uani 1 1 d . U . . .
H6A H 0.785779 0.271377 0.067907 0.041 Uiso 1 1 calc R . . . .
H6B H 0.886666 0.257569 0.059812 0.041 Uiso 1 1 calc R . . . .
C7 C 0.89726(17) 0.2323(2) 0.18291(17) 0.0291(5) Uani 1 1 d . U . . .
H7 H 0.888095 0.147777 0.177009 0.035 Uiso 1 1 calc R . . . .
C8 C 1.00648(17) 0.2597(2) 0.22503(17) 0.0282(5) Uani 1 1 d . U . . .
H8A H 1.034046 0.223298 0.280580 0.034 Uiso 1 1 calc R . . . .
H8B H 1.039555 0.228550 0.190725 0.034 Uiso 1 1 calc R . . . .
C9 C 1.02132(17) 0.3915(2) 0.23406(17) 0.0254(5) Uani 1 1 d . U . . .
H9 H 1.091093 0.408743 0.261020 0.030 Uiso 1 1 calc R . . . .
C10 C 0.96985(16) 0.4384(2) 0.28967(15) 0.0225(5) Uani 1 1 d . U . . .
H10A H 0.980204 0.521767 0.297128 0.027 Uiso 1 1 calc R . . . .
H10B H 0.997119 0.402081 0.345235 0.027 Uiso 1 1 calc R . . . .
C11 C 0.97872(18) 0.4481(2) 0.14614(17) 0.0292(5) Uani 1 1 d . U . . .
H11A H 0.988243 0.531760 0.151507 0.035 Uiso 1 1 calc R . . . .
H11B H 1.011762 0.418638 0.111328 0.035 Uiso 1 1 calc R . . . .
C12 C 0.84504(17) 0.2798(2) 0.23793(17) 0.0261(5) Uani 1 1 d . U . . .
H12A H 0.871315 0.243209 0.293446 0.031 Uiso 1 1 calc R . . . .
H12B H 0.776124 0.261772 0.211556 0.031 Uiso 1 1 calc R . . . .
C13 C 0.89091(17) 0.6222(2) 0.46208(16) 0.0255(5) Uani 1 1 d . U . . .
H13A H 0.913269 0.603209 0.417419 0.031 Uiso 1 1 calc R . . . .
H13B H 0.910047 0.559204 0.503071 0.031 Uiso 1 1 calc R . . . .
C14 C 0.93998(19) 0.7338(2) 0.50549(17) 0.0336(6) Uani 1 1 d . U . . .
H14A H 0.922258 0.796299 0.464962 0.050 Uiso 1 1 calc GR . . . .
H14B H 1.009372 0.723689 0.528278 0.050 Uiso 1 1 calc GR . . . .
H14C H 0.919348 0.752122 0.550677 0.050 Uiso 1 1 calc GR . . . .
C15 C 0.73846(18) 0.6551(2) 0.48642(15) 0.0275(5) Uani 1 1 d . U . . .
H15A H 0.778373 0.710253 0.528619 0.033 Uiso 1 1 calc R . . . .
H15B H 0.674949 0.690127 0.456832 0.033 Uiso 1 1 calc R . . . .
C16 C 0.7276(4) 0.5496(4) 0.5286(3) 0.0913(14) Uani 1 1 d . U . . .
H16A H 0.686743 0.495637 0.487150 0.137 Uiso 1 1 calc GR . . . .
H16B H 0.698576 0.568219 0.568232 0.137 Uiso 1 1 calc GR . . . .
H16C H 0.790479 0.515138 0.558441 0.137 Uiso 1 1 calc GR . . . .
C17 C 0.45153(19) 0.8127(3) -0.00430(17) 0.0358(6) Uani 1 1 d . U . . .
H17A H 0.488833 0.875384 0.030326 0.054 Uiso 1 1 calc GR . . . .
H17B H 0.393568 0.843240 -0.047783 0.054 Uiso 1 1 calc GR . . . .
H17C H 0.489723 0.773147 -0.030107 0.054 Uiso 1 1 calc GR . . . .
C18 C 0.42405(16) 0.7285(2) 0.05002(15) 0.0261(5) Uani 1 1 d . U . . .
C19 C 0.41778(16) 0.7640(2) 0.12681(15) 0.0236(5) Uani 1 1 d . U . . .
H19 H 0.428995 0.841365 0.143965 0.028 Uiso 1 1 calc R . . . .
C20 C 0.39431(15) 0.68149(19) 0.17787(15) 0.0201(5) Uani 1 1 d . U . . .
H20 H 0.391344 0.705767 0.228684 0.024 Uiso 1 1 calc R . . . .
C21 C 0.37537(16) 0.5636(2) 0.15342(15) 0.0212(5) Uani 1 1 d . U . . .
C22 C 0.38298(16) 0.5304(2) 0.07585(15) 0.0241(5) Uani 1 1 d . U . . .
H22 H 0.372088 0.453020 0.058632 0.029 Uiso 1 1 calc R . . . .
C23 C 0.40633(17) 0.6103(2) 0.02460(15) 0.0262(5) Uani 1 1 d . U . . .
H23 H 0.410160 0.585833 -0.025849 0.031 Uiso 1 1 calc R . . . .
C24 C 0.35164(17) 0.4724(2) 0.20612(16) 0.0245(5) Uani 1 1 d . U . . .
H24 H 0.388263 0.402002 0.204976 0.029 Uiso 1 1 calc R . . . .
C25 C 0.2435(2) 0.4419(3) 0.1648(2) 0.0408(7) Uani 1 1 d . U . . .
H25A H 0.229438 0.379633 0.195748 0.061 Uiso 1 1 calc GR . . . .
H25B H 0.227609 0.417833 0.107130 0.061 Uiso 1 1 calc GR . . . .
H25C H 0.205352 0.508935 0.165438 0.061 Uiso 1 1 calc GR . . . .
C26 C 0.3800(2) 0.5056(2) 0.29876(17) 0.0332(6) Uani 1 1 d . U . . .
H26A H 0.446879 0.529725 0.322509 0.050 Uiso 1 1 calc GR . . . .
H26B H 0.371483 0.439641 0.329682 0.050 Uiso 1 1 calc GR . . . .
H26C H 0.339373 0.568396 0.302573 0.050 Uiso 1 1 calc GR . . . .

loop_
_atom_site_aniso_label
_atom_site_aniso_U_11
_atom_site_aniso_U_22
_atom_site_aniso_U_33
_atom_site_aniso_U_23
_atom_site_aniso_U_13
_atom_site_aniso_U_12
Ru1 0.01599(11) 0.01599(11) 0.01595(11) 0.00012(6) 0.00616(8) -0.00029(6)
Cl1 0.0206(3) 0.0244(3) 0.0262(3) 0.0094(2) 0.0119(2) 0.0034(2)
Cl2 0.0262(3) 0.0159(3) 0.0233(3) 0.0008(2) 0.0101(2) -0.0004(2)
S1 0.0170(3) 0.0238(3) 0.0191(3) -0.0041(2) 0.0057(2) 0.0023(2)
O1 0.0353(10) 0.0269(9) 0.0273(10) 0.0093(7) 0.0160(8) 0.0086(7)
N1 0.0204(9) 0.0188(9) 0.0184(9) 0.0021(7) 0.0098(7) 0.0025(7)
N2 0.0206(10) 0.0303(10) 0.0175(10) 0.0005(8) 0.0078(8) 0.0055(8)
C1 0.0207(11) 0.0173(10) 0.0195(11) 0.0010(8) 0.0089(9) 0.0005(8)
C2 0.0182(10) 0.0214(11) 0.0229(12) 0.0001(9) 0.0068(9) 0.0002(9)
C3 0.0197(10) 0.0186(10) 0.0256(12) -0.0003(9) 0.0098(9) 0.0023(8)
C4 0.0237(11) 0.0271(11) 0.0252(12) 0.0007(9) 0.0103(9) 0.0065(9)
C5 0.0288(12) 0.0358(13) 0.0260(12) -0.0003(10) 0.0126(10) 0.0075(10)
C6 0.0269(12) 0.0383(13) 0.0368(14) -0.0150(11) 0.0132(11) 0.0011(10)
C7 0.0253(12) 0.0209(11) 0.0416(14) -0.0087(10) 0.0136(10) -0.0012(9)
C8 0.0237(11) 0.0235(12) 0.0382(14) -0.0044(10) 0.0128(10) 0.0048(9)
C9 0.0191(11) 0.0236(12) 0.0346(13) -0.0032(10) 0.0117(10) 0.0000(9)
C10 0.0214(11) 0.0186(10) 0.0278(12) -0.0009(9) 0.0099(9) 0.0009(9)
C11 0.0301(12) 0.0286(12) 0.0371(13) -0.0021(10) 0.0219(10) 0.0022(10)
C12 0.0224(11) 0.0210(11) 0.0360(13) -0.0029(10) 0.0126(10) -0.0013(9)
C13 0.0202(12) 0.0354(13) 0.0199(12) 0.0008(10) 0.0068(9) 0.0060(9)
C14 0.0295(13) 0.0352(14) 0.0279(13) 0.0059(11) 0.0024(11) 0.0017(11)
C15 0.0235(12) 0.0407(14) 0.0189(12) -0.0021(10) 0.0090(9) 0.0068(10)
C16 0.161(4) 0.059(2) 0.116(3) 0.022(2) 0.121(3) 0.020(3)
C17 0.0294(13) 0.0449(16) 0.0310(14) 0.0178(12) 0.0093(11) 0.0061(12)
C18 0.0170(11) 0.0340(13) 0.0225(12) 0.0089(10) 0.0025(9) 0.0039(9)
C19 0.0192(11) 0.0198(11) 0.0276(12) 0.0030(9) 0.0047(9) 0.0034(9)
C20 0.0159(10) 0.0216(11) 0.0212(11) -0.0014(9) 0.0058(9) 0.0020(8)
C21 0.0166(10) 0.0221(11) 0.0247(12) -0.0026(9) 0.0079(9) 0.0004(8)
C22 0.0177(10) 0.0283(12) 0.0239(12) -0.0077(10) 0.0054(9) -0.0030(9)
C23 0.0175(11) 0.0404(14) 0.0167(11) -0.0029(10) 0.0023(9) 0.0018(9)
C24 0.0239(12) 0.0204(11) 0.0337(13) -0.0022(10) 0.0160(10) -0.0032(9)
C25 0.0308(14) 0.0441(16) 0.0496(18) -0.0038(14) 0.0180(13) -0.0144(12)
C26 0.0384(15) 0.0326(14) 0.0331(14) 0.0045(11) 0.0187(12) -0.0051(11)

loop_
_atom_type_symbol
_atom_type_description
_atom_type_scat_dispersion_real
_atom_type_scat_dispersion_imag
_atom_type_scat_source
C C 0.0033 0.0016 'International Tables Vol C Tables 4.2.6.8 and 6.1.1.4'
H H 0.0000 0.0000 'International Tables Vol C Tables 4.2.6.8 and 6.1.1.4'
Cl Cl 0.1484 0.1585 'International Tables Vol C Tables 4.2.6.8 and 6.1.1.4'
N N 0.0061 0.0033 'International Tables Vol C Tables 4.2.6.8 and 6.1.1.4'
O O 0.0106 0.0060 'International Tables Vol C Tables 4.2.6.8 and 6.1.1.4'
Ru Ru -1.2594 0.8363 'International Tables Vol C Tables 4.2.6.8 and 6.1.1.4'
S S 0.1246 0.1234 'International Tables Vol C Tables 4.2.6.8 and 6.1.1.4'

loop_
_geom_angle_atom_site_label_1
_geom_angle_atom_site_label_2
_geom_angle_atom_site_label_3
_geom_angle
_geom_angle_site_symmetry_1
_geom_angle_site_symmetry_3
_geom_angle_publ_flag
Cl2 Ru1 Cl1 91.612(19) . . ?
S1 Ru1 Cl1 90.74(2) . . ?
S1 Ru1 Cl2 88.348(19) . . ?
C18 Ru1 Cl1 85.33(6) . . ?
C18 Ru1 Cl2 141.34(7) . . ?
C18 Ru1 S1 130.15(7) . . ?
C19 Ru1 Cl1 104.17(6) . . ?
C19 Ru1 Cl2 163.11(6) . . ?
C19 Ru1 S1 97.31(6) . . ?
C19 Ru1 C18 37.34(9) . . ?
C20 Ru1 Cl1 140.37(6) . . ?
C20 Ru1 Cl2 127.55(6) . . ?
C20 Ru1 S1 85.26(6) . . ?
C20 Ru1 C18 68.13(9) . . ?
C20 Ru1 C19 38.02(9) . . ?
C20 Ru1 C21 37.83(8) . . ?
C20 Ru1 C23 80.45(9) . . ?
C21 Ru1 Cl1 164.98(6) . . ?
C21 Ru1 Cl2 94.56(6) . . ?
C21 Ru1 S1 103.10(6) . . ?
C21 Ru1 C18 81.30(9) . . ?
C21 Ru1 C19 68.68(8) . . ?
C21 Ru1 C23 68.82(9) . . ?
C22 Ru1 Cl1 129.15(6) . . ?
C22 Ru1 Cl2 85.22(7) . . ?
C22 Ru1 S1 139.67(7) . . ?
C22 Ru1 C18 67.79(9) . . ?
C22 Ru1 C19 80.16(9) . . ?
C22 Ru1 C20 67.99(8) . . ?
C22 Ru1 C21 38.25(9) . . ?
C22 Ru1 C23 37.58(9) . . ?
C23 Ru1 Cl1 96.35(7) . . ?
C23 Ru1 Cl2 105.20(7) . . ?
C23 Ru1 S1 164.46(7) . . ?
C23 Ru1 C18 37.50(9) . . ?
C23 Ru1 C19 67.57(9) . . ?
C1 S1 Ru1 117.01(8) . . ?
C1 N1 C2 121.64(19) . . ?
C1 N2 C13 123.5(2) . . ?
C1 N2 C15 121.05(19) . . ?
C13 N2 C15 115.38(19) . . ?
N1 C1 S1 121.27(17) . . ?
N2 C1 S1 120.25(17) . . ?
N2 C1 N1 118.5(2) . . ?
O1 C2 N1 121.5(2) . . ?
O1 C2 C3 122.2(2) . . ?
N1 C2 C3 116.13(19) . . ?
C2 C3 C4 115.61(18) . . ?
C2 C3 C10 105.62(18) . . ?
C2 C3 C12 109.22(19) . . ?
C4 C3 C10 108.29(19) . . ?
C4 C3 C12 109.4(2) . . ?
C12 C3 C10 108.45(18) . . ?
C3 C4 C5 110.52(19) . . ?
C6 C5 C4 109.6(2) . . ?
C11 C5 C4 108.9(2) . . ?
C11 C5 C6 109.9(2) . . ?
C7 C6 C5 109.4(2) . . ?
C6 C7 C8 109.4(2) . . ?
C6 C7 C12 109.7(2) . . ?
C8 C7 C12 109.8(2) . . ?
C9 C8 C7 109.59(19) . . ?
C8 C9 C10 108.8(2) . . ?
C8 C9 C11 109.5(2) . . ?
C11 C9 C10 110.06(19) . . ?
C9 C10 C3 110.15(19) . . ?
C5 C11 C9 109.3(2) . . ?
C7 C12 C3 109.62(19) . . ?
N2 C13 C14 112.5(2) . . ?
C16 C15 N2 111.7(2) . . ?
C17 C18 Ru1 129.86(17) . . ?
C19 C18 Ru1 70.65(13) . . ?
C19 C18 C17 121.4(2) . . ?
C19 C18 C23 119.3(2) . . ?
C23 C18 Ru1 70.50(13) . . ?
C23 C18 C17 119.3(2) . . ?
C18 C19 Ru1 72.01(13) . . ?
C18 C19 C20 120.0(2) . . ?
C20 C19 Ru1 69.80(12) . . ?
C19 C20 Ru1 72.18(13) . . ?
C21 C20 Ru1 72.07(13) . . ?
C21 C20 C19 121.7(2) . . ?
C20 C21 Ru1 70.10(12) . . ?
C20 C21 C22 116.9(2) . . ?
C20 C21 C24 123.6(2) . . ?
C22 C21 Ru1 69.69(13) . . ?
C22 C21 C24 119.4(2) . . ?
C24 C21 Ru1 129.09(16) . . ?
C21 C22 Ru1 72.05(13) . . ?
C23 C22 Ru1 72.56(13) . . ?
C23 C22 C21 122.3(2) . . ?
C18 C23 Ru1 71.99(13) . . ?
C22 C23 Ru1 69.87(13) . . ?
C22 C23 C18 119.8(2) . . ?
C21 C24 C25 109.5(2) . . ?
C21 C24 C26 114.4(2) . . ?
C26 C24 C25 110.7(2) . . ?

loop_
_geom_bond_atom_site_label_1
_geom_bond_atom_site_label_2
_geom_bond_distance
_geom_bond_site_symmetry_2
_geom_bond_publ_flag
Ru1 Cl1 2.4382(5) . ?
Ru1 Cl2 2.4291(5) . ?
Ru1 S1 2.4045(6) . ?
Ru1 C18 2.215(2) . ?
Ru1 C19 2.198(2) . ?
Ru1 C20 2.166(2) . ?
Ru1 C21 2.192(2) . ?
Ru1 C22 2.161(2) . ?
Ru1 C23 2.196(2) . ?
S1 C1 1.710(2) . ?
O1 C2 1.214(3) . ?
N1 C1 1.385(3) . ?
N1 C2 1.401(3) . ?
N2 C1 1.328(3) . ?
N2 C13 1.475(3) . ?
N2 C15 1.477(3) . ?
C2 C3 1.526(3) . ?
C3 C4 1.533(3) . ?
C3 C10 1.549(3) . ?
C3 C12 1.540(3) . ?
C4 C5 1.537(3) . ?
C5 C6 1.530(4) . ?
C5 C11 1.530(4) . ?
C6 C7 1.528(4) . ?
C7 C8 1.535(3) . ?
C7 C12 1.537(3) . ?
C8 C9 1.529(3) . ?
C9 C10 1.535(3) . ?
C9 C11 1.530(4) . ?
C13 C14 1.518(4) . ?
C15 C16 1.451(4) . ?
C17 C18 1.504(3) . ?
C18 C19 1.413(3) . ?
C18 C23 1.418(4) . ?
C19 C20 1.422(3) . ?
C20 C21 1.413(3) . ?
C21 C22 1.427(3) . ?
C21 C24 1.511(3) . ?
C22 C23 1.404(3) . ?
C24 C25 1.528(3) . ?
C24 C26 1.520(4) . ?
